data_2217195
loop_
_publ_author_name
'S. Etti'
'K. Karthikeyan'
'G. Shanmugam'
'P. T. Perumal'

_publ_section_title 3-[3-(4-Bromophenyl)-1-phenyl-1<i>H</i>-pyrazol-4-yl]-5-ethoxy-2-phenylisoxazolidine
_journal_coeditor_code LW2049
_journal_issue 1
_journal_name_full 'Acta Crystallographica Section E'
_journal_page_first o342
_journal_page_last o342
_journal_paper_doi 10.1107/S1600536807064938
_journal_volume 64
_journal_year 2008
_chemical_formula_iupac 'C26 H24 Br N3 O2'
_chemical_formula_moiety 'C26 H24 Br N3 O2'
_chemical_formula_sum 'C26 H24 Br N3 O2'
_chemical_formula_weight 490.39
_chemical_name_common Isoxazolidine
_chemical_name_systematic
;
3-[3-(4-Bromophenyl)-1-phenyl-1<i>H</i>-pyrazol-4-yl]-
5-ethoxy-2-phenylisoxazolidine
;
_space_group_IT_number 15
_symmetry_cell_setting monoclinic
_symmetry_space_group_name_Hall '-C 2yc'
_symmetry_space_group_name_H-M 'C 1 2/c 1'
_atom_sites_solution_hydrogens geom
_atom_sites_solution_primary direct
_atom_sites_solution_secondary difmap
_audit_creation_method SHELXL-97
_cell_angle_alpha 90.00
_cell_angle_beta 114.5160(10)
_cell_angle_gamma 90.00
_cell_formula_units_Z 8
_cell_length_a 27.7493(6)
_cell_length_b 7.4254(2)
_cell_length_c 24.5230(5)
_cell_measurement_reflns_used 4982
_cell_measurement_temperature 293(2)
_cell_measurement_theta_max 26.95
_cell_measurement_theta_min 2.86
_cell_volume 4597.41(19)
_computing_cell_refinement 'SAINT (Bruker, 1999)'
_computing_data_collection 'APEX2 (Bruker, 2004)'
_computing_data_reduction 'SAINT (Bruker, 1999)'
_computing_molecular_graphics 'PLATON (Spek, 2003)'
_computing_publication_material
;
SHELXL97 (Sheldrick, 1997), PARST97 (Nardelli, 1995)
;
_computing_structure_refinement 'SHELXL-97 (Sheldrick, 1997)'
_computing_structure_solution 'SHELXS-97 (Sheldrick, 1997)'
_diffrn_ambient_temperature 293(2)
_diffrn_measured_fraction_theta_full 0.994
_diffrn_measured_fraction_theta_max 0.994
_diffrn_measurement_device_type 'Bruker Kappa APEXII'
_diffrn_measurement_method '\w and \f scans'
_diffrn_radiation_monochromator graphite
_diffrn_radiation_source 'fine-focus sealed tube'
_diffrn_radiation_type MoK\a
_diffrn_radiation_wavelength 0.71073
_diffrn_reflns_av_R_equivalents 0.0408
_diffrn_reflns_av_sigmaI/netI 0.0358
_diffrn_reflns_limit_h_max 35
_diffrn_reflns_limit_h_min -35
_diffrn_reflns_limit_k_max 9
_diffrn_reflns_limit_k_min -9
_diffrn_reflns_limit_l_max 31
_diffrn_reflns_limit_l_min -31
_diffrn_reflns_number 23867
_diffrn_reflns_theta_full 26.95
_diffrn_reflns_theta_max 26.95
_diffrn_reflns_theta_min 2.86
_diffrn_standards_decay_% 0
_exptl_absorpt_coefficient_mu 1.816
_exptl_absorpt_correction_T_max 0.6907
_exptl_absorpt_correction_T_min 0.6495
_exptl_absorpt_correction_type multi-scan
_exptl_absorpt_process_details '(SAINT; Bruker, 1999)'
_exptl_crystal_colour yellow
_exptl_crystal_density_diffrn 1.417
_exptl_crystal_density_method 'not measured'
_exptl_crystal_description cubic
_exptl_crystal_F_000 2016
_exptl_crystal_size_max 0.26
_exptl_crystal_size_mid 0.23
_exptl_crystal_size_min 0.22
_refine_diff_density_max 0.365
_refine_diff_density_min -0.492
_refine_ls_extinction_coef 0.0028(11)
_refine_ls_extinction_method SHELXL
_refine_ls_goodness_of_fit_ref 1.003
_refine_ls_hydrogen_treatment constr
_refine_ls_matrix_type full
_refine_ls_number_parameters 289
_refine_ls_number_reflns 4982
_refine_ls_number_restraints 0
_refine_ls_restrained_S_all 1.003
_refine_ls_R_factor_all 0.0788
_refine_ls_R_factor_gt 0.0361
_refine_ls_shift/su_max 0.004
_refine_ls_shift/su_mean 0.000
_refine_ls_structure_factor_coef Fsqd
_refine_ls_weighting_details 'calc w=1/[\s^2^(Fo^2^)+(0.0394P)^2^+2.7695P] where P=(Fo^2^+2Fc^2^)/3'
_refine_ls_weighting_scheme calc
_refine_ls_wR_factor_gt 0.0805
_refine_ls_wR_factor_ref 0.0961
_reflns_number_gt 3038
_reflns_number_total 4982
_reflns_threshold_expression >2sigma(I)
_cod_data_source_file lw2049.cif
_cod_data_source_block I
_cod_original_cell_volume 4597.41(18)
_cod_original_sg_symbol_H-M 'C 2/c'
_cod_database_code 2217195
_cod_database_fobs_code 2217195

loop_
_symmetry_equiv_pos_as_xyz
'x, y, z'
'-x, y, -z+1/2'
'x+1/2, y+1/2, z'
'-x+1/2, y+1/2, -z+1/2'
'-x, -y, -z'
'x, -y, z-1/2'
'-x+1/2, -y+1/2, -z'
'x+1/2, -y+1/2, z-1/2'

loop_
_atom_site_type_symbol
_atom_site_label
_atom_site_fract_x
_atom_site_fract_y
_atom_site_fract_z
_atom_site_U_iso_or_equiv
_atom_site_adp_type
_atom_site_calc_flag
_atom_site_refinement_flags
_atom_site_occupancy
Br Br1 1.015166(12) 0.61394(5) 0.097949(17) 0.09166(16) Uani d . 1
N N1 0.76772(7) 0.4888(2) 0.08475(8) 0.0420(4) Uani d . 1
N N2 0.72795(7) 0.4783(2) 0.10324(8) 0.0412(4) Uani d . 1
C C3 0.74697(9) 0.4845(3) 0.16353(10) 0.0436(5) Uani d . 1
H H3 0.7268 0.4794 0.1857 0.052 Uiso calc R 1
C C4 0.80068(9) 0.4996(3) 0.18641(9) 0.0388(5) Uani d . 1
C C5 0.81190(9) 0.5021(3) 0.13506(9) 0.0381(5) Uani d . 1
C C11 0.67491(9) 0.4517(3) 0.06083(10) 0.0419(5) Uani d . 1
C C16 0.66488(10) 0.3876(3) 0.00433(11) 0.0531(6) Uani d . 1
H H7 0.6926 0.3660 -0.0067 0.064 Uiso calc R 1
C C15 0.61347(11) 0.3559(3) -0.03539(13) 0.0661(7) Uani d . 1
H H8 0.6066 0.3131 -0.0736 0.079 Uiso calc R 1
C C14 0.57219(11) 0.3861(4) -0.01980(14) 0.0699(8) Uani d . 1
H H9 0.5376 0.3615 -0.0468 0.084 Uiso calc R 1
C C13 0.58227(10) 0.4529(4) 0.03587(14) 0.0650(7) Uani d . 1
H H10 0.5543 0.4749 0.0465 0.078 Uiso calc R 1
C C12 0.63349(10) 0.4881(3) 0.07642(11) 0.0524(6) Uani d . 1
H H11 0.6400 0.5359 0.1139 0.063 Uiso calc R 1
C C6 0.83710(9) 0.5082(3) 0.25106(9) 0.0400(5) Uani d . 1
H H6 0.8732 0.5337 0.2555 0.048 Uiso calc R 1
N N7 0.83638(7) 0.3344(2) 0.28223(7) 0.0396(4) Uani d . 1
O O8 0.86261(6) 0.3879(2) 0.34526(6) 0.0474(4) Uani d . 1
C C9 0.83812(9) 0.5532(3) 0.34867(10) 0.0446(5) Uani d . 1
H H9A 0.8637 0.6299 0.3798 0.054 Uiso calc R 1
C C10 0.82134(10) 0.6428(3) 0.28798(10) 0.0497(6) Uani d . 1
H H10A 0.8396 0.7565 0.2916 0.060 Uiso calc R 1
H H10B 0.7834 0.6642 0.2698 0.060 Uiso calc R 1
C C17 0.86907(9) 0.1977(3) 0.27316(10) 0.0412(5) Uani d . 1
C C22 0.84549(10) 0.0922(3) 0.22259(11) 0.0521(6) Uani d . 1
H H18 0.8098 0.1067 0.1976 0.062 Uiso calc R 1
C C21 0.87546(12) -0.0354(3) 0.20937(13) 0.0642(7) Uani d . 1
H H19 0.8600 -0.1039 0.1746 0.077 Uiso calc R 1
C C20 0.92747(13) -0.0614(4) 0.24692(15) 0.0718(8) Uani d . 1
H H20 0.9473 -0.1480 0.2380 0.086 Uiso calc R 1
C C19 0.95026(11) 0.0402(4) 0.29764(14) 0.0718(8) Uani d . 1
H H21 0.9856 0.0217 0.3234 0.086 Uiso calc R 1
C C18 0.92128(10) 0.1703(3) 0.31106(12) 0.0573(6) Uani d . 1
H H22 0.9371 0.2391 0.3457 0.069 Uiso calc R 1
O O23 0.79337(6) 0.5295(2) 0.35987(6) 0.0468(4) Uani d . 1
C C24 0.80487(10) 0.4624(3) 0.41873(10) 0.0504(6) Uani d . 1
H H24A 0.8319 0.5358 0.4486 0.060 Uiso calc R 1
H H24B 0.8177 0.3395 0.4226 0.060 Uiso calc R 1
C C25 0.75456(11) 0.4695(4) 0.42755(12) 0.0703(8) Uani d . 1
H H25A 0.7610 0.4249 0.4667 0.106 Uiso calc R 1
H H25B 0.7281 0.3964 0.3977 0.106 Uiso calc R 1
H H25C 0.7423 0.5917 0.4238 0.106 Uiso calc R 1
C C26 0.86227(9) 0.5288(3) 0.12921(9) 0.0387(5) Uani d . 1
C C31 0.86189(9) 0.6344(3) 0.08219(10) 0.0456(5) Uani d . 1
H H27 0.8305 0.6888 0.0564 0.055 Uiso calc R 1
C C30 0.90731(10) 0.6599(3) 0.07315(11) 0.0522(6) Uani d . 1
H H28 0.9065 0.7291 0.0412 0.063 Uiso calc R 1
C C29 0.95350(9) 0.5817(3) 0.11189(11) 0.0513(6) Uani d . 1
C C28 0.95552(10) 0.4791(3) 0.15916(11) 0.0544(6) Uani d . 1
H H30 0.9873 0.4282 0.1854 0.065 Uiso calc R 1
C C27 0.90973(9) 0.4523(3) 0.16740(10) 0.0463(6) Uani d . 1
H H31 0.9108 0.3815 0.1992 0.056 Uiso calc R 1

loop_
_atom_site_aniso_label
_atom_site_aniso_U_11
_atom_site_aniso_U_22
_atom_site_aniso_U_33
_atom_site_aniso_U_12
_atom_site_aniso_U_13
_atom_site_aniso_U_23
Br1 0.0616(2) 0.1079(3) 0.1308(3) 0.00190(17) 0.0650(2) 0.0236(2)
N1 0.0463(11) 0.0463(10) 0.0442(11) -0.0036(9) 0.0296(10) -0.0001(8)
N2 0.0440(11) 0.0436(10) 0.0436(11) -0.0031(8) 0.0258(9) 0.0021(8)
C3 0.0515(14) 0.0448(12) 0.0477(14) -0.0017(11) 0.0339(12) 0.0042(10)
C4 0.0502(13) 0.0355(11) 0.0404(13) 0.0000(10) 0.0285(11) 0.0015(9)
C5 0.0443(13) 0.0354(11) 0.0412(13) 0.0000(10) 0.0244(11) -0.0008(9)
C11 0.0444(13) 0.0365(11) 0.0470(14) -0.0043(10) 0.0211(11) 0.0043(10)
C16 0.0518(15) 0.0544(14) 0.0553(16) -0.0006(12) 0.0246(13) -0.0019(12)
C15 0.0646(18) 0.0661(17) 0.0582(17) -0.0037(14) 0.0160(15) -0.0105(13)
C14 0.0498(16) 0.0674(17) 0.080(2) -0.0050(14) 0.0147(15) 0.0006(15)
C13 0.0474(16) 0.0686(17) 0.085(2) 0.0019(13) 0.0329(16) 0.0117(15)
C12 0.0518(15) 0.0547(14) 0.0589(15) -0.0013(12) 0.0311(13) 0.0020(12)
C6 0.0496(13) 0.0389(11) 0.0418(13) -0.0025(10) 0.0291(11) -0.0011(10)
N7 0.0501(11) 0.0415(9) 0.0329(10) 0.0028(8) 0.0231(9) 0.0001(8)
O8 0.0559(10) 0.0548(9) 0.0356(9) 0.0104(8) 0.0229(8) -0.0017(7)
C9 0.0498(14) 0.0482(13) 0.0425(13) -0.0005(11) 0.0258(11) -0.0080(10)
C10 0.0710(16) 0.0422(12) 0.0487(14) 0.0039(11) 0.0377(13) 0.0000(10)
C17 0.0507(14) 0.0369(11) 0.0472(13) 0.0000(10) 0.0314(12) 0.0036(10)
C22 0.0604(15) 0.0440(13) 0.0570(16) -0.0029(11) 0.0296(13) -0.0065(11)
C21 0.081(2) 0.0482(14) 0.0740(19) -0.0064(14) 0.0422(17) -0.0176(13)
C20 0.080(2) 0.0531(16) 0.100(2) 0.0077(15) 0.055(2) -0.0111(16)
C19 0.0570(17) 0.0723(18) 0.086(2) 0.0146(15) 0.0292(16) -0.0078(17)
C18 0.0571(16) 0.0554(14) 0.0623(17) 0.0067(12) 0.0276(14) -0.0070(12)
O23 0.0522(10) 0.0572(9) 0.0387(9) 0.0068(8) 0.0266(8) 0.0029(7)
C24 0.0676(16) 0.0511(13) 0.0409(13) 0.0092(12) 0.0310(12) 0.0044(11)
C25 0.080(2) 0.0892(19) 0.0590(17) 0.0074(16) 0.0456(16) 0.0151(15)
C26 0.0464(13) 0.0383(11) 0.0402(12) -0.0014(10) 0.0268(11) -0.0049(10)
C31 0.0464(13) 0.0485(13) 0.0481(14) 0.0030(11) 0.0259(11) 0.0058(11)
C30 0.0579(16) 0.0517(14) 0.0611(16) -0.0013(12) 0.0388(14) 0.0091(12)
C29 0.0469(14) 0.0543(14) 0.0665(16) -0.0033(12) 0.0372(13) -0.0011(12)
C28 0.0444(14) 0.0663(16) 0.0545(16) 0.0064(12) 0.0224(13) 0.0017(13)
C27 0.0536(15) 0.0515(13) 0.0419(13) 0.0042(11) 0.0277(12) 0.0037(10)

loop_
_atom_type_symbol
_atom_type_description
_atom_type_scat_dispersion_real
_atom_type_scat_dispersion_imag
_atom_type_scat_source
C C 0.0033 0.0016 'International Tables Vol C Tables 4.2.6.8 and 6.1.1.4'
H H 0.0000 0.0000 'International Tables Vol C Tables 4.2.6.8 and 6.1.1.4'
N N 0.0061 0.0033 'International Tables Vol C Tables 4.2.6.8 and 6.1.1.4'
O O 0.0106 0.0060 'International Tables Vol C Tables 4.2.6.8 and 6.1.1.4'
Br Br -0.2901 2.4595 'International Tables Vol C Tables 4.2.6.8 and 6.1.1.4'

loop_
_geom_angle_atom_site_label_1
_geom_angle_atom_site_label_2
_geom_angle_atom_site_label_3
_geom_angle
C5 N1 N2 104.94(16)
C3 N2 N1 111.19(17)
C3 N2 C11 128.51(17)
N1 N2 C11 120.16(17)
N2 C3 C4 108.54(17)
N2 C3 H3 125.7
C4 C3 H3 125.7
C3 C4 C5 103.97(18)
C3 C4 C6 125.90(18)
C5 C4 C6 130.13(19)
N1 C5 C4 111.36(18)
N1 C5 C26 117.65(17)
C4 C5 C26 130.8(2)
C16 C11 C12 120.1(2)
C16 C11 N2 119.9(2)
C12 C11 N2 119.9(2)
C15 C16 C11 119.3(2)
C15 C16 H7 120.4
C11 C16 H7 120.4
C14 C15 C16 121.2(3)
C14 C15 H8 119.4
C16 C15 H8 119.4
C13 C14 C15 119.3(3)
C13 C14 H9 120.3
C15 C14 H9 120.3
C14 C13 C12 120.7(2)
C14 C13 H10 119.6
C12 C13 H10 119.6
C13 C12 C11 119.4(2)
C13 C12 H11 120.3
C11 C12 H11 120.3
C4 C6 N7 111.02(16)
C4 C6 C10 115.13(18)
N7 C6 C10 101.09(15)
C4 C6 H6 109.8
N7 C6 H6 109.8
C10 C6 H6 109.8
C17 N7 O8 106.59(15)
C17 N7 C6 112.61(15)
O8 N7 C6 101.43(14)
C9 O8 N7 104.82(14)
O23 C9 O8 112.99(18)
O23 C9 C10 108.29(19)
O8 C9 C10 106.28(16)
O23 C9 H9A 109.7
O8 C9 H9A 109.7
C10 C9 H9A 109.7
C9 C10 C6 104.34(17)
C9 C10 H10A 110.9
C6 C10 H10A 110.9
C9 C10 H10B 110.9
C6 C10 H10B 110.9
H10A C10 H10B 108.9
C18 C17 C22 119.8(2)
C18 C17 N7 123.8(2)
C22 C17 N7 116.4(2)
C17 C22 C21 119.4(2)
C17 C22 H18 120.3
C21 C22 H18 120.3
C20 C21 C22 120.5(3)
C20 C21 H19 119.7
C22 C21 H19 119.7
C19 C20 C21 119.8(2)
C19 C20 H20 120.1
C21 C20 H20 120.1
C20 C19 C18 120.5(3)
C20 C19 H21 119.7
C18 C19 H21 119.7
C17 C18 C19 119.8(2)
C17 C18 H22 120.1
C19 C18 H22 120.1
C9 O23 C24 113.54(17)
O23 C24 C25 107.5(2)
O23 C24 H24A 110.2
C25 C24 H24A 110.2
O23 C24 H24B 110.2
C25 C24 H24B 110.2
H24A C24 H24B 108.5
C24 C25 H25A 109.5
C24 C25 H25B 109.5
H25A C25 H25B 109.5
C24 C25 H25C 109.5
H25A C25 H25C 109.5
H25B C25 H25C 109.5
C27 C26 C31 118.09(19)
C27 C26 C5 123.58(19)
C31 C26 C5 118.3(2)
C30 C31 C26 121.1(2)
C30 C31 H27 119.4
C26 C31 H27 119.4
C29 C30 C31 119.0(2)
C29 C30 H28 120.5
C31 C30 H28 120.5
C30 C29 C28 121.4(2)
C30 C29 Br1 118.51(17)
C28 C29 Br1 120.05(19)
C29 C28 C27 119.2(2)
C29 C28 H30 120.4
C27 C28 H30 120.4
C28 C27 C26 121.1(2)
C28 C27 H31 119.4
C26 C27 H31 119.4

loop_
_geom_bond_atom_site_label_1
_geom_bond_atom_site_label_2
_geom_bond_distance
Br1 C29 1.894(2)
N1 C5 1.334(3)
N1 N2 1.358(2)
N2 C3 1.349(3)
N2 C11 1.420(3)
C3 C4 1.362(3)
C3 H3 0.9300
C4 C5 1.417(3)
C4 C6 1.486(3)
C5 C26 1.476(3)
C11 C16 1.380(3)
C11 C12 1.380(3)
C16 C15 1.373(4)
C16 H7 0.9300
C15 C14 1.369(4)
C15 H8 0.9300
C14 C13 1.368(4)
C14 H9 0.9300
C13 C12 1.380(3)
C13 H10 0.9300
C12 H11 0.9300
C6 N7 1.504(3)
C6 C10 1.529(3)
C6 H6 0.9800
N7 C17 1.439(3)
N7 O8 1.464(2)
O8 C9 1.422(3)
C9 O23 1.390(2)
C9 C10 1.516(3)
C9 H9A 0.9800
C10 H10A 0.9700
C10 H10B 0.9700
C17 C18 1.374(3)
C17 C22 1.381(3)
C22 C21 1.385(3)
C22 H18 0.9300
C21 C20 1.366(4)
C21 H19 0.9300
C20 C19 1.365(4)
C20 H20 0.9300
C19 C18 1.381(3)
C19 H21 0.9300
C18 H22 0.9300
O23 C24 1.432(2)
C24 C25 1.500(3)
C24 H24A 0.9700
C24 H24B 0.9700
C25 H25A 0.9600
C25 H25B 0.9600
C25 H25C 0.9600
C26 C27 1.382(3)
C26 C31 1.391(3)
C31 C30 1.380(3)
C31 H27 0.9300
C30 C29 1.368(3)
C30 H28 0.9300
C29 C28 1.369(3)
C28 C27 1.381(3)
C28 H30 0.9300
C27 H31 0.9300

loop_
_geom_torsion_atom_site_label_1
_geom_torsion_atom_site_label_2
_geom_torsion_atom_site_label_3
_geom_torsion_atom_site_label_4
_geom_torsion
C5 N1 N2 C3 -0.1(2)
C5 N1 N2 C11 -176.21(17)
N1 N2 C3 C4 0.0(2)
C11 N2 C3 C4 175.68(19)
N2 C3 C4 C5 0.1(2)
N2 C3 C4 C6 -179.11(18)
N2 N1 C5 C4 0.2(2)
N2 N1 C5 C26 -175.78(17)
C3 C4 C5 N1 -0.2(2)
C6 C4 C5 N1 178.98(19)
C3 C4 C5 C26 175.1(2)
C6 C4 C5 C26 -5.7(4)
C3 N2 C11 C16 -157.4(2)
N1 N2 C11 C16 17.9(3)
C3 N2 C11 C12 21.8(3)
N1 N2 C11 C12 -162.82(19)
C12 C11 C16 C15 -1.8(3)
N2 C11 C16 C15 177.5(2)
C11 C16 C15 C14 -0.3(4)
C16 C15 C14 C13 1.5(4)
C15 C14 C13 C12 -0.7(4)
C14 C13 C12 C11 -1.4(4)
C16 C11 C12 C13 2.6(3)
N2 C11 C12 C13 -176.7(2)
C3 C4 C6 N7 65.4(3)
C5 C4 C6 N7 -113.6(2)
C3 C4 C6 C10 -48.7(3)
C5 C4 C6 C10 132.3(2)
C4 C6 N7 C17 80.7(2)
C10 C6 N7 C17 -156.73(18)
C4 C6 N7 O8 -165.78(15)
C10 C6 N7 O8 -43.17(19)
C17 N7 O8 C9 164.37(15)
C6 N7 O8 C9 46.37(17)
N7 O8 C9 O23 88.77(19)
N7 O8 C9 C10 -29.9(2)
O23 C9 C10 C6 -119.66(19)
O8 C9 C10 C6 2.0(2)
C4 C6 C10 C9 145.05(18)
N7 C6 C10 C9 25.3(2)
O8 N7 C17 C18 -18.5(3)
C6 N7 C17 C18 91.9(2)
O8 N7 C17 C22 162.37(17)
C6 N7 C17 C22 -87.3(2)
C18 C17 C22 C21 -2.7(3)
N7 C17 C22 C21 176.5(2)
C17 C22 C21 C20 2.2(4)
C22 C21 C20 C19 -0.5(4)
C21 C20 C19 C18 -0.6(4)
C22 C17 C18 C19 1.6(4)
N7 C17 C18 C19 -177.5(2)
C20 C19 C18 C17 0.1(4)
O8 C9 O23 C24 68.5(2)
C10 C9 O23 C24 -174.05(17)
C9 O23 C24 C25 171.8(2)
N1 C5 C26 C27 -143.2(2)
C4 C5 C26 C27 41.8(3)
N1 C5 C26 C31 35.7(3)
C4 C5 C26 C31 -139.3(2)
C27 C26 C31 C30 1.1(3)
C5 C26 C31 C30 -177.9(2)
C26 C31 C30 C29 -1.0(3)
C31 C30 C29 C28 0.1(4)
C31 C30 C29 Br1 178.75(17)
C30 C29 C28 C27 0.8(4)
Br1 C29 C28 C27 -177.84(18)
C29 C28 C27 C26 -0.8(4)
C31 C26 C27 C28 -0.2(3)
C5 C26 C27 C28 178.8(2)
